data_4509566
loop_
_publ_author_name
'Meng, Jing-Xin'
'Lu, Ying'
'Li, Yang-Guang'
'Fu, Hai'
'Wang, En-Bo'

_publ_section_title
;
 Base-Directed Self-Assembly of Octamolybdate-Based Frameworks Decorated
 by Flexible N-Containing Ligands
;
_journal_issue 9
_journal_name_full 'Crystal Growth &amp; Design'
_journal_page_first 4116
_journal_paper_doi 10.1021/cg900352e
_journal_volume 9
_journal_year 2009
_chemical_formula_sum 'C28 H28 Cu2 Mo4 N8 O13'
_chemical_formula_weight 1195.42
_chemical_name_systematic
; 
 ? 
;
_space_group_IT_number 14
_symmetry_cell_setting monoclinic
_symmetry_space_group_name_Hall '-P 2ybc'
_symmetry_space_group_name_H-M 'P 1 21/c 1'
_atom_sites_solution_hydrogens geom
_atom_sites_solution_primary direct
_atom_sites_solution_secondary difmap
_audit_creation_method SHELXL-97
_cell_angle_alpha 90.00
_cell_angle_beta 124.44(2)
_cell_angle_gamma 90.00
_cell_formula_units_Z 4
_cell_length_a 12.669(3)
_cell_length_b 22.816(5)
_cell_length_c 14.893(6)
_cell_measurement_reflns_used 27520
_cell_measurement_temperature 150(2)
_cell_measurement_theta_max 25.00
_cell_measurement_theta_min 3.15
_cell_volume 3550(2)
_computing_structure_refinement 'SHELXL-97 (Sheldrick, 1997)'
_computing_structure_solution 'SHELXS-97 (Sheldrick, 1990)'
_diffrn_ambient_temperature 150(2)
_diffrn_detector_area_resol_mean 0.01
_diffrn_measured_fraction_theta_full 0.998
_diffrn_measured_fraction_theta_max 0.998
_diffrn_measurement_device_type 'Rigaku R-AXIS RAPID IP'
_diffrn_measurement_method Oscillation
_diffrn_radiation_monochromator graphite
_diffrn_radiation_source 'Rotation anode'
_diffrn_radiation_type MoK\a
_diffrn_radiation_wavelength 0.71073
_diffrn_reflns_av_R_equivalents 0.0343
_diffrn_reflns_av_sigmaI/netI 0.0266
_diffrn_reflns_limit_h_max 15
_diffrn_reflns_limit_h_min -15
_diffrn_reflns_limit_k_max 27
_diffrn_reflns_limit_k_min -27
_diffrn_reflns_limit_l_max 17
_diffrn_reflns_limit_l_min -17
_diffrn_reflns_number 27520
_diffrn_reflns_theta_full 25.00
_diffrn_reflns_theta_max 25.00
_diffrn_reflns_theta_min 3.15
_diffrn_standards_decay_% none
_diffrn_standards_interval_count 0
_diffrn_standards_interval_time 0
_diffrn_standards_number 0
_exptl_absorpt_coefficient_mu 2.623
_exptl_absorpt_correction_T_max 0.547
_exptl_absorpt_correction_T_min 0.497
_exptl_absorpt_correction_type multi-scan
_exptl_absorpt_process_details 'ABSCOR by T.Higashi    8 March, 1995'
_exptl_crystal_colour yellow
_exptl_crystal_density_diffrn 2.236
_exptl_crystal_density_method 'not measured'
_exptl_crystal_description block
_exptl_crystal_F_000 2328
_exptl_crystal_size_max 0.27
_exptl_crystal_size_mid 0.25
_exptl_crystal_size_min 0.23
_refine_diff_density_max 1.799
_refine_diff_density_min -1.713
_refine_diff_density_rms 0.108
_refine_ls_extinction_method none
_refine_ls_goodness_of_fit_ref 1.014
_refine_ls_hydrogen_treatment constr
_refine_ls_matrix_type full
_refine_ls_number_parameters 496
_refine_ls_number_reflns 6245
_refine_ls_number_restraints 0
_refine_ls_restrained_S_all 1.014
_refine_ls_R_factor_all 0.0381
_refine_ls_R_factor_gt 0.0306
_refine_ls_shift/su_max 0.001
_refine_ls_shift/su_mean 0.000
_refine_ls_structure_factor_coef Fsqd
_refine_ls_weighting_details 'calc w=1/[\s^2^(Fo^2^)+(0.0339P)^2^+10.6048P] where P=(Fo^2^+2Fc^2^)/3'
_refine_ls_weighting_scheme calc
_refine_ls_wR_factor_gt 0.0689
_refine_ls_wR_factor_ref 0.0722
_reflns_number_gt 5412
_reflns_number_total 6245
_reflns_threshold_expression >2sigma(I)
_cod_data_source_file cg900352esup4.cif
_cod_data_source_block 145a
_cod_depositor_comments
;
The following automatic conversions were performed:

'_symmetry_cell_setting' value 'Monoclinic' changed to 'monoclinic'
according to /home/saulius/struct/CIF-dictionaries/cif_core.dic
dictionary named 'cif_core.dic' version 2.4.2 from 2011-04-26.

Automatic conversion script
Id: cif_fix_values 1891 2012-01-12 08:04:46Z andrius 
;
_cod_original_cell_volume 3550.3(18)
_cod_original_sg_symbol_H-M 'P 21/c'
_cod_database_code 4509566

loop_
_symmetry_equiv_pos_as_xyz
'x, y, z'
'-x, y+1/2, -z+1/2'
'-x, -y, -z'
'x, -y-1/2, z-1/2'

loop_
_atom_site_label
_atom_site_type_symbol
_atom_site_fract_x
_atom_site_fract_y
_atom_site_fract_z
_atom_site_U_iso_or_equiv
_atom_site_adp_type
_atom_site_occupancy
_atom_site_symmetry_multiplicity
_atom_site_calc_flag
_atom_site_refinement_flags
Mo1 Mo -0.41739(3) -0.105141(15) 0.40654(3) 0.01542(9) Uani 1 1 d .
Mo2 Mo -0.34140(3) -0.110320(15) 0.65823(3) 0.01707(9) Uani 1 1 d .
Mo3 Mo -0.35572(3) 0.042991(15) 0.54809(3) 0.01428(9) Uani 1 1 d .
Mo4 Mo -0.57611(4) 0.009788(17) 0.21612(4) 0.02759(11) Uani 1 1 d .
Cu1 Cu 0.66730(5) -0.26844(2) 0.80983(4) 0.02087(12) Uani 1 1 d .
Cu2 Cu -0.00684(6) -0.47955(3) 0.68183(6) 0.03759(16) Uani 1 1 d .
O1 O -0.4223(3) -0.14509(11) 0.5176(2) 0.0159(6) Uani 1 1 d .
O2 O -0.1993(3) 0.05862(14) 0.6024(3) 0.0275(7) Uani 1 1 d .
O3 O -0.4393(3) -0.03515(13) 0.3209(3) 0.0270(7) Uani 1 1 d .
O4 O -0.3753(3) -0.03625(12) 0.5375(2) 0.0245(7) Uani 1 1 d .
O5 O -0.3160(3) -0.04442(12) 0.7524(2) 0.0238(7) Uani 1 1 d .
O6 O -0.4919(3) -0.15739(13) 0.3089(2) 0.0230(6) Uani 1 1 d .
O7 O -0.6089(3) -0.07277(14) 0.3622(2) 0.0252(7) Uani 1 1 d .
O8 O -0.5483(3) -0.07603(13) 0.5817(2) 0.0231(6) Uani 1 1 d .
O9 O -0.2594(3) -0.11329(14) 0.4566(3) 0.0280(7) Uani 1 1 d .
O10 O -0.6720(4) -0.03311(17) 0.1055(3) 0.0486(10) Uani 1 1 d .
O11 O -0.1860(3) -0.11679(16) 0.7002(3) 0.0371(8) Uani 1 1 d .
O12 O -0.3653(4) -0.16542(13) 0.7214(3) 0.0340(8) Uani 1 1 d .
O13 O -0.5143(3) 0.06206(15) 0.1779(3) 0.0389(9) Uani 1 1 d .
N1 N 0.0361(4) -0.43455(17) 0.6013(3) 0.0294(9) Uani 1 1 d .
N2 N 0.1308(3) -0.36913(16) 0.5619(3) 0.0243(8) Uani 1 1 d .
N3 N 0.0885(4) -0.05203(16) 0.6180(4) 0.0304(9) Uani 1 1 d .
N4 N 0.0735(4) -0.01542(17) 0.7472(4) 0.0354(10) Uani 1 1 d .
C1 C 0.0130(4) -0.04411(19) 0.6537(4) 0.0272(10) Uani 1 1 d .
H1A H -0.0712 -0.0572 0.6173 0.033 Uiso 1 1 calc R
C2 C 0.1781(4) -0.2625(2) 0.5656(3) 0.0221(9) Uani 1 1 d .
C3 C 0.2666(4) -0.2172(2) 0.5967(4) 0.0237(9) Uani 1 1 d .
H3A H 0.3522 -0.2262 0.6275 0.028 Uiso 1 1 calc R
C4 C 0.1001(4) -0.1450(2) 0.5370(4) 0.0233(9) Uani 1 1 d .
C5 C 0.0273(4) -0.3904(2) 0.4648(4) 0.0279(10) Uani 1 1 d .
H5A H 0.0019 -0.3793 0.3952 0.034 Uiso 1 1 calc R
C6 C 0.2286(4) -0.1593(2) 0.5823(4) 0.0257(10) Uani 1 1 d .
H6A H 0.2884 -0.1296 0.6027 0.031 Uiso 1 1 calc R
C7 C 0.1326(4) -0.3969(2) 0.6408(4) 0.0273(10) Uani 1 1 d .
H7A H 0.1937 -0.3909 0.7146 0.033 Uiso 1 1 calc R
C8 C -0.0295(5) -0.4301(2) 0.4901(4) 0.0309(11) Uani 1 1 d .
H8A H -0.1023 -0.4514 0.4401 0.037 Uiso 1 1 calc R
C9 C 0.0542(5) -0.0821(2) 0.5179(4) 0.0329(11) Uani 1 1 d .
H9A H 0.0908 -0.0608 0.4853 0.039 Uiso 1 1 calc R
H9B H -0.0382 -0.0814 0.4667 0.039 Uiso 1 1 calc R
C10 C 0.0518(4) -0.2485(2) 0.5225(4) 0.0231(9) Uani 1 1 d .
H10A H -0.0079 -0.2781 0.5028 0.028 Uiso 1 1 calc R
C11 C 0.2236(4) -0.3250(2) 0.5765(4) 0.0268(10) Uani 1 1 d .
H11A H 0.2430 -0.3319 0.5230 0.032 Uiso 1 1 calc R
H11B H 0.3023 -0.3300 0.6481 0.032 Uiso 1 1 calc R
C12 C 0.0139(4) -0.1901(2) 0.5084(4) 0.0237(9) Uani 1 1 d .
H12A H -0.0714 -0.1813 0.4790 0.028 Uiso 1 1 calc R
C13 C 0.1938(5) -0.0052(2) 0.7722(5) 0.0479(15) Uani 1 1 d .
H13A H 0.2587 0.0140 0.8345 0.057 Uiso 1 1 calc R
C14 C 0.2046(5) -0.0269(2) 0.6938(5) 0.0468(15) Uani 1 1 d .
H14A H 0.2763 -0.0253 0.6914 0.056 Uiso 1 1 calc R
N5 N 0.5043(3) -0.31514(15) 0.4975(3) 0.0173(7) Uani 1 1 d .
N6 N 0.6060(3) -0.30495(15) 0.6751(3) 0.0192(7) Uani 1 1 d .
N7 N -0.1623(3) -0.21918(15) 0.1233(3) 0.0181(7) Uani 1 1 d .
N8 N -0.2642(3) -0.23287(15) -0.0530(3) 0.0189(7) Uani 1 1 d .
C15 C 0.0486(4) -0.24951(19) 0.2804(3) 0.0193(9) Uani 1 1 d .
C16 C 0.2950(4) -0.28101(19) 0.3438(3) 0.0194(9) Uani 1 1 d .
C17 C 0.1445(4) -0.20778(19) 0.3213(3) 0.0212(9) Uani 1 1 d .
H17A H 0.1269 -0.1690 0.3278 0.025 Uiso 1 1 calc R
C18 C 0.2667(4) -0.22335(19) 0.3527(3) 0.0219(9) Uani 1 1 d .
H18A H 0.3303 -0.1949 0.3799 0.026 Uiso 1 1 calc R
C19 C 0.1994(4) -0.32276(19) 0.3043(3) 0.0222(9) Uani 1 1 d .
H19A H 0.2176 -0.3616 0.2993 0.027 Uiso 1 1 calc R
C20 C 0.0774(4) -0.30743(19) 0.2723(3) 0.0234(9) Uani 1 1 d .
H20A H 0.0139 -0.3359 0.2451 0.028 Uiso 1 1 calc R
C21 C -0.2115(4) -0.25856(18) 0.0427(3) 0.0183(9) Uani 1 1 d .
H21A H -0.2089 -0.2989 0.0528 0.022 Uiso 1 1 calc R
C22 C 0.5865(5) -0.3639(2) 0.6486(4) 0.0281(10) Uani 1 1 d .
H22A H 0.6129 -0.3945 0.6983 0.034 Uiso 1 1 calc R
C23 C -0.0868(4) -0.2331(2) 0.2404(3) 0.0232(9) Uani 1 1 d .
H23A H -0.1266 -0.2654 0.2532 0.028 Uiso 1 1 calc R
H23B H -0.0855 -0.1994 0.2807 0.028 Uiso 1 1 calc R
C24 C -0.2487(4) -0.17331(19) -0.0320(4) 0.0239(9) Uani 1 1 d .
H24A H -0.2769 -0.1439 -0.0839 0.029 Uiso 1 1 calc R
C25 C 0.5237(5) -0.3704(2) 0.5403(4) 0.0286(10) Uani 1 1 d .
H25A H 0.4984 -0.4055 0.5018 0.034 Uiso 1 1 calc R
C26 C 0.4290(4) -0.2980(2) 0.3817(3) 0.0212(9) Uani 1 1 d .
H26A H 0.4258 -0.3304 0.3381 0.025 Uiso 1 1 calc R
H26B H 0.4702 -0.2652 0.3718 0.025 Uiso 1 1 calc R
C27 C -0.1859(4) -0.16493(19) 0.0765(4) 0.0243(9) Uani 1 1 d .
H27A H -0.1631 -0.1291 0.1126 0.029 Uiso 1 1 calc R
C28 C 0.5547(4) -0.27759(18) 0.5814(3) 0.0180(9) Uani 1 1 d .
H28A H 0.5535 -0.2371 0.5743 0.022 Uiso 1 1 calc R

loop_
_atom_site_aniso_label
_atom_site_aniso_U_11
_atom_site_aniso_U_22
_atom_site_aniso_U_33
_atom_site_aniso_U_23
_atom_site_aniso_U_13
_atom_site_aniso_U_12
Mo1 0.01725(18) 0.01426(17) 0.01702(19) 0.00262(13) 0.01105(16) 0.00395(13)
Mo2 0.01876(18) 0.01504(17) 0.01268(18) 0.00223(13) 0.00605(15) 0.00419(14)
Mo3 0.01298(17) 0.01406(17) 0.01718(18) -0.00188(13) 0.00934(15) -0.00175(13)
Mo4 0.0196(2) 0.0208(2) 0.0410(3) 0.00183(17) 0.0163(2) 0.00334(15)
Cu1 0.0187(3) 0.0277(3) 0.0141(3) -0.0029(2) 0.0080(2) -0.0007(2)
Cu2 0.0398(4) 0.0294(3) 0.0463(4) 0.0099(3) 0.0261(3) 0.0036(3)
O1 0.0196(14) 0.0137(13) 0.0152(15) 0.0020(11) 0.0102(13) 0.0019(11)
O2 0.0156(15) 0.0303(17) 0.0364(19) 0.0019(15) 0.0145(15) -0.0031(13)
O3 0.0384(18) 0.0219(15) 0.0317(18) 0.0089(14) 0.0264(17) 0.0094(14)
O4 0.0345(18) 0.0149(14) 0.0236(17) -0.0010(12) 0.0161(15) -0.0043(13)
O5 0.0237(16) 0.0194(15) 0.0196(16) -0.0027(12) 0.0071(14) 0.0015(12)
O6 0.0278(16) 0.0235(15) 0.0193(16) -0.0024(12) 0.0143(14) -0.0008(13)
O7 0.0175(15) 0.0373(18) 0.0155(16) 0.0002(13) 0.0061(13) 0.0105(13)
O8 0.0259(16) 0.0265(16) 0.0214(16) 0.0012(13) 0.0159(14) 0.0022(13)
O9 0.0232(16) 0.0303(17) 0.0351(19) 0.0062(14) 0.0191(16) 0.0033(13)
O10 0.039(2) 0.043(2) 0.062(3) -0.019(2) 0.028(2) -0.0013(18)
O11 0.0210(17) 0.055(2) 0.0235(18) -0.0034(16) 0.0053(15) 0.0133(16)
O12 0.061(2) 0.0173(15) 0.0231(18) 0.0035(13) 0.0232(18) -0.0009(15)
O13 0.036(2) 0.0340(19) 0.045(2) 0.0167(17) 0.0221(19) 0.0106(16)
N1 0.030(2) 0.025(2) 0.027(2) 0.0007(17) 0.0125(19) 0.0023(17)
N2 0.025(2) 0.0233(19) 0.018(2) 0.0000(15) 0.0089(17) 0.0053(16)
N3 0.027(2) 0.0187(19) 0.050(3) 0.0001(18) 0.025(2) 0.0008(16)
N4 0.028(2) 0.026(2) 0.049(3) -0.0042(19) 0.020(2) 0.0017(17)
C1 0.022(2) 0.025(2) 0.040(3) 0.000(2) 0.020(2) -0.0007(19)
C2 0.026(2) 0.030(2) 0.013(2) 0.0026(18) 0.012(2) 0.0008(19)
C3 0.019(2) 0.035(3) 0.021(2) 0.0039(19) 0.014(2) 0.0011(19)
C4 0.030(2) 0.027(2) 0.023(2) 0.0066(19) 0.021(2) 0.0055(19)
C5 0.028(2) 0.030(2) 0.014(2) -0.0002(18) 0.005(2) 0.007(2)
C6 0.025(2) 0.027(2) 0.031(3) 0.004(2) 0.020(2) -0.0024(19)
C7 0.024(2) 0.027(2) 0.021(2) -0.0002(19) 0.007(2) 0.0059(19)
C8 0.025(2) 0.024(2) 0.032(3) -0.003(2) 0.009(2) 0.0042(19)
C9 0.039(3) 0.029(3) 0.043(3) 0.011(2) 0.031(3) 0.006(2)
C10 0.020(2) 0.027(2) 0.024(2) 0.0036(19) 0.014(2) 0.0002(18)
C11 0.020(2) 0.032(2) 0.026(3) 0.001(2) 0.012(2) 0.0027(19)
C12 0.019(2) 0.032(2) 0.024(2) 0.0040(19) 0.015(2) 0.0042(18)
C13 0.029(3) 0.042(3) 0.062(4) -0.020(3) 0.019(3) -0.009(2)
C14 0.034(3) 0.036(3) 0.080(5) -0.014(3) 0.038(3) -0.010(2)
N5 0.0165(17) 0.0217(18) 0.0148(18) 0.0009(14) 0.0095(15) 0.0011(14)
N6 0.0212(18) 0.0212(18) 0.0168(19) 0.0003(14) 0.0116(16) -0.0005(15)
N7 0.0133(16) 0.0241(19) 0.0149(18) -0.0032(14) 0.0067(15) -0.0018(14)
N8 0.0157(17) 0.0235(18) 0.0180(19) -0.0004(15) 0.0098(16) -0.0001(14)
C15 0.019(2) 0.029(2) 0.009(2) -0.0008(17) 0.0078(18) -0.0011(17)
C16 0.019(2) 0.026(2) 0.011(2) 0.0007(17) 0.0072(18) -0.0002(17)
C17 0.021(2) 0.022(2) 0.016(2) -0.0031(17) 0.0083(19) -0.0020(17)
C18 0.014(2) 0.030(2) 0.015(2) -0.0047(18) 0.0047(18) -0.0057(17)
C19 0.023(2) 0.022(2) 0.019(2) -0.0004(17) 0.011(2) -0.0007(18)
C20 0.021(2) 0.026(2) 0.018(2) -0.0018(18) 0.0074(19) -0.0074(18)
C21 0.0141(19) 0.021(2) 0.019(2) -0.0037(17) 0.0092(19) -0.0031(16)
C22 0.044(3) 0.022(2) 0.025(3) 0.0027(19) 0.023(2) 0.002(2)
C23 0.021(2) 0.036(3) 0.012(2) -0.0011(18) 0.0095(19) -0.0014(19)
C24 0.024(2) 0.022(2) 0.024(2) 0.0010(18) 0.013(2) -0.0003(18)
C25 0.037(3) 0.022(2) 0.026(3) -0.0044(19) 0.017(2) -0.003(2)
C26 0.020(2) 0.032(2) 0.011(2) -0.0002(17) 0.0085(19) 0.0016(18)
C27 0.025(2) 0.021(2) 0.021(2) -0.0028(18) 0.010(2) -0.0017(18)
C28 0.015(2) 0.022(2) 0.017(2) -0.0011(17) 0.0089(18) -0.0022(16)

loop_
_atom_type_symbol
_atom_type_description
_atom_type_scat_dispersion_real
_atom_type_scat_dispersion_imag
_atom_type_scat_source
C C 0.0033 0.0016 'International Tables Vol C Tables 4.2.6.8 and 6.1.1.4'
Cu Cu 0.3201 1.2651 'International Tables Vol C Tables 4.2.6.8 and 6.1.1.4'
Mo Mo -1.6832 0.6857 'International Tables Vol C Tables 4.2.6.8 and 6.1.1.4'
N N 0.0061 0.0033 'International Tables Vol C Tables 4.2.6.8 and 6.1.1.4'
O O 0.0106 0.0060 'International Tables Vol C Tables 4.2.6.8 and 6.1.1.4'
H H 0.0000 0.0000 'International Tables Vol C Tables 4.2.6.8 and 6.1.1.4'

loop_
_geom_angle_atom_site_label_1
_geom_angle_atom_site_label_2
_geom_angle_atom_site_label_3
_geom_angle
_geom_angle_site_symmetry_1
_geom_angle_site_symmetry_3
O6 Mo1 O9 104.18(15) . .
O6 Mo1 O1 97.54(13) . .
O9 Mo1 O1 99.99(14) . .
O6 Mo1 O3 102.10(14) . .
O9 Mo1 O3 94.18(14) . .
O1 Mo1 O3 152.14(12) . .
O6 Mo1 O7 89.67(13) . .
O9 Mo1 O7 165.65(14) . .
O1 Mo1 O7 81.55(11) . .
O3 Mo1 O7 79.01(12) . .
O6 Mo1 O4 161.66(12) . .
O9 Mo1 O4 92.94(14) . .
O1 Mo1 O4 72.63(11) . .
O3 Mo1 O4 82.85(12) . .
O7 Mo1 O4 73.80(11) . .
O12 Mo2 O11 105.33(18) . .
O12 Mo2 O1 98.45(14) . .
O11 Mo2 O1 99.15(14) . .
O12 Mo2 O5 100.41(14) . .
O11 Mo2 O5 96.68(15) . .
O1 Mo2 O5 151.15(12) . .
O12 Mo2 O8 90.92(15) . .
O11 Mo2 O8 163.47(15) . .
O1 Mo2 O8 81.05(11) . .
O5 Mo2 O8 77.03(12) . .
O12 Mo2 O4 162.73(15) . .
O11 Mo2 O4 90.94(15) . .
O1 Mo2 O4 72.75(11) . .
O5 Mo2 O4 83.06(12) . .
O8 Mo2 O4 73.26(11) . .
O2 Mo3 O7 106.57(15) . 3_456
O2 Mo3 O8 109.07(15) . 3_456
O7 Mo3 O8 110.51(14) 3_456 3_456
O2 Mo3 O4 108.32(14) . .
O7 Mo3 O4 111.55(14) 3_456 .
O8 Mo3 O4 110.67(14) 3_456 .
O13 Mo4 O10 107.1(2) . .
O13 Mo4 O3 106.45(15) . .
O10 Mo4 O3 108.27(17) . .
O13 Mo4 O5 109.39(15) . 3_456
O10 Mo4 O5 105.38(16) . 3_456
O3 Mo4 O5 119.67(14) . 3_456
N6 Cu1 N8 177.57(15) . 1_656
N1 Cu2 N4 170.06(17) . 2_546
Mo2 O1 Mo1 119.29(14) . .
Mo4 O3 Mo1 135.97(18) . .
Mo3 O4 Mo1 134.55(15) . .
Mo3 O4 Mo2 134.33(16) . .
Mo1 O4 Mo2 90.67(10) . .
Mo4 O5 Mo2 131.55(16) 3_456 .
Mo3 O7 Mo1 126.67(15) 3_456 .
Mo3 O8 Mo2 124.60(14) 3_456 .
C7 N1 C8 105.3(4) . .
C7 N1 Cu2 126.7(3) . .
C8 N1 Cu2 127.9(3) . .
C7 N2 C5 106.9(4) . .
C7 N2 C11 125.9(4) . .
C5 N2 C11 127.1(4) . .
C1 N3 C14 106.8(4) . .
C1 N3 C9 126.7(4) . .
C14 N3 C9 126.5(4) . .
C1 N4 C13 105.3(4) . .
C1 N4 Cu2 129.2(3) . 2_556
C13 N4 Cu2 124.0(4) . 2_556
N4 C1 N3 111.4(4) . .
N4 C1 H1A 124.3 . .
N3 C1 H1A 124.3 . .
C10 C2 C3 118.9(4) . .
C10 C2 C11 122.6(4) . .
C3 C2 C11 118.4(4) . .
C6 C3 C2 120.8(4) . .
C6 C3 H3A 119.6 . .
C2 C3 H3A 119.6 . .
C12 C4 C6 118.4(4) . .
C12 C4 C9 119.7(4) . .
C6 C4 C9 121.8(4) . .
C8 C5 N2 106.6(4) . .
C8 C5 H5A 126.7 . .
N2 C5 H5A 126.7 . .
C3 C6 C4 120.3(4) . .
C3 C6 H6A 119.9 . .
C4 C6 H6A 119.9 . .
N2 C7 N1 111.6(4) . .
N2 C7 H7A 124.2 . .
N1 C7 H7A 124.2 . .
C5 C8 N1 109.6(4) . .
C5 C8 H8A 125.2 . .
N1 C8 H8A 125.2 . .
N3 C9 C4 113.0(4) . .
N3 C9 H9A 109.0 . .
C4 C9 H9A 109.0 . .
N3 C9 H9B 109.0 . .
C4 C9 H9B 109.0 . .
H9A C9 H9B 107.8 . .
C2 C10 C12 120.2(4) . .
C2 C10 H10A 119.9 . .
C12 C10 H10A 119.9 . .
N2 C11 C2 114.0(4) . .
N2 C11 H11A 108.8 . .
C2 C11 H11A 108.8 . .
N2 C11 H11B 108.8 . .
C2 C11 H11B 108.8 . .
H11A C11 H11B 107.7 . .
C4 C12 C10 121.4(4) . .
C4 C12 H12A 119.3 . .
C10 C12 H12A 119.3 . .
C14 C13 N4 110.2(5) . .
C14 C13 H13A 124.9 . .
N4 C13 H13A 124.9 . .
C13 C14 N3 106.2(5) . .
C13 C14 H14A 126.9 . .
N3 C14 H14A 126.9 . .
C28 N5 C25 106.8(4) . .
C28 N5 C26 124.9(4) . .
C25 N5 C26 127.9(4) . .
C28 N6 C22 104.9(4) . .
C28 N6 Cu1 125.2(3) . .
C22 N6 Cu1 129.2(3) . .
C21 N7 C27 107.1(4) . .
C21 N7 C23 125.3(4) . .
C27 N7 C23 127.3(4) . .
C21 N8 C24 105.7(4) . .
C21 N8 Cu1 128.2(3) . 1_454
C24 N8 Cu1 125.9(3) . 1_454
C17 C15 C20 118.9(4) . .
C17 C15 C23 121.4(4) . .
C20 C15 C23 119.7(4) . .
C19 C16 C18 118.7(4) . .
C19 C16 C26 120.9(4) . .
C18 C16 C26 120.3(4) . .
C18 C17 C15 120.4(4) . .
C18 C17 H17A 119.8 . .
C15 C17 H17A 119.8 . .
C17 C18 C16 120.7(4) . .
C17 C18 H18A 119.7 . .
C16 C18 H18A 119.7 . .
C16 C19 C20 120.8(4) . .
C16 C19 H19A 119.6 . .
C20 C19 H19A 119.6 . .
C19 C20 C15 120.4(4) . .
C19 C20 H20A 119.8 . .
C15 C20 H20A 119.8 . .
N8 C21 N7 111.4(4) . .
N8 C21 H21A 124.3 . .
N7 C21 H21A 124.3 . .
C25 C22 N6 109.7(4) . .
C25 C22 H22A 125.1 . .
N6 C22 H22A 125.1 . .
N7 C23 C15 110.6(3) . .
N7 C23 H23A 109.5 . .
C15 C23 H23A 109.5 . .
N7 C23 H23B 109.5 . .
C15 C23 H23B 109.5 . .
H23A C23 H23B 108.1 . .
C27 C24 N8 108.8(4) . .
C27 C24 H24A 125.6 . .
N8 C24 H24A 125.6 . .
C22 C25 N5 106.6(4) . .
C22 C25 H25A 126.7 . .
N5 C25 H25A 126.7 . .
N5 C26 C16 110.6(3) . .
N5 C26 H26A 109.5 . .
C16 C26 H26A 109.5 . .
N5 C26 H26B 109.5 . .
C16 C26 H26B 109.5 . .
H26A C26 H26B 108.1 . .
C24 C27 N7 107.0(4) . .
C24 C27 H27A 126.5 . .
N7 C27 H27A 126.5 . .
N6 C28 N5 111.9(4) . .
N6 C28 H28A 124.0 . .
N5 C28 H28A 124.0 . .

loop_
_geom_bond_atom_site_label_1
_geom_bond_atom_site_label_2
_geom_bond_distance
_geom_bond_site_symmetry_2
Mo1 O6 1.695(3) .
Mo1 O9 1.705(3) .
Mo1 O1 1.920(3) .
Mo1 O3 1.963(3) .
Mo1 O7 2.249(3) .
Mo1 O4 2.320(3) .
Mo2 O12 1.697(3) .
Mo2 O11 1.702(3) .
Mo2 O1 1.907(3) .
Mo2 O5 1.955(3) .
Mo2 O8 2.324(3) .
Mo2 O4 2.324(3) .
Mo3 O2 1.702(3) .
Mo3 O7 1.767(3) 3_456
Mo3 O8 1.767(3) 3_456
Mo3 O4 1.820(3) .
Mo4 O13 1.692(3) .
Mo4 O10 1.698(4) .
Mo4 O3 1.852(3) .
Mo4 O5 1.854(3) 3_456
Cu1 N6 1.887(4) .
Cu1 N8 1.891(4) 1_656
Cu2 N1 1.877(4) .
Cu2 N4 1.873(4) 2_546
O5 Mo4 1.854(3) 3_456
O7 Mo3 1.767(3) 3_456
O8 Mo3 1.767(3) 3_456
N1 C7 1.328(6) .
N1 C8 1.374(6) .
N2 C7 1.324(6) .
N2 C5 1.380(6) .
N2 C11 1.467(6) .
N3 C1 1.344(6) .
N3 C14 1.374(7) .
N3 C9 1.465(7) .
N4 C1 1.322(6) .
N4 C13 1.369(7) .
N4 Cu2 1.873(4) 2_556
C1 H1A 0.9300 .
C2 C10 1.383(6) .
C2 C3 1.397(6) .
C2 C11 1.512(6) .
C3 C6 1.382(6) .
C3 H3A 0.9300 .
C4 C12 1.380(6) .
C4 C6 1.404(6) .
C4 C9 1.516(6) .
C5 C8 1.337(7) .
C5 H5A 0.9300 .
C6 H6A 0.9300 .
C7 H7A 0.9300 .
C8 H8A 0.9300 .
C9 H9A 0.9700 .
C9 H9B 0.9700 .
C10 C12 1.391(6) .
C10 H10A 0.9300 .
C11 H11A 0.9700 .
C11 H11B 0.9700 .
C12 H12A 0.9300 .
C13 C14 1.345(8) .
C13 H13A 0.9300 .
C14 H14A 0.9300 .
N5 C28 1.342(5) .
N5 C25 1.370(6) .
N5 C26 1.477(5) .
N6 C28 1.316(5) .
N6 C22 1.384(6) .
N7 C21 1.338(5) .
N7 C27 1.368(6) .
N7 C23 1.473(5) .
N8 C21 1.321(5) .
N8 C24 1.383(5) .
N8 Cu1 1.891(4) 1_454
C15 C17 1.384(6) .
C15 C20 1.394(6) .
C15 C23 1.511(6) .
C16 C19 1.384(6) .
C16 C18 1.390(6) .
C16 C26 1.505(6) .
C17 C18 1.386(6) .
C17 H17A 0.9300 .
C18 H18A 0.9300 .
C19 C20 1.381(6) .
C19 H19A 0.9300 .
C20 H20A 0.9300 .
C21 H21A 0.9300 .
C22 C25 1.344(7) .
C22 H22A 0.9300 .
C23 H23A 0.9700 .
C23 H23B 0.9700 .
C24 C27 1.351(6) .
C24 H24A 0.9300 .
C25 H25A 0.9300 .
C26 H26A 0.9700 .
C26 H26B 0.9700 .
C27 H27A 0.9300 .
C28 H28A 0.9300 .
